data_2235663
loop_
_publ_author_name
'Taha, Ziyad A.'
'Ajlouni, Abdulaziz'
'Hijazi, Ahmed K.'
'K\"uhn, Fritz E.'
'Herdtweck, Eberhardt'

_publ_section_title
;
 Redetermination of [Gd(NO~3~)~3~(H~2~O)~4~]&#x00B7;2H~2~O
;
_journal_coeditor_code WM2634
_journal_issue 7
_journal_name_full 'Acta Crystallographica Section E'
_journal_page_first i56
_journal_page_last i57
_journal_paper_doi 10.1107/S1600536812028000
_journal_volume 68
_journal_year 2012
_chemical_formula_iupac '[Gd (N O3)3 (H2 O)4], 2H2 O'
_chemical_formula_moiety 'Gd H8 N3 O13, 2(H2 O)'
_chemical_formula_sum 'Gd H12 N3 O15'
_chemical_formula_weight 451.38
_chemical_name_systematic
;
Tetraaquatris(nitrato-\k^2^<i>O</i>,<i>O</i>')gadolinium(III) dihydrate
;
_space_group_IT_number 2
_symmetry_cell_setting triclinic
_symmetry_space_group_name_Hall '-P 1'
_symmetry_space_group_name_H-M 'P -1'
_atom_sites_solution_hydrogens difmap
_atom_sites_solution_primary direct
_atom_sites_solution_secondary difmap
_cell_angle_alpha 69.8257(10)
_cell_angle_beta 88.9290(11)
_cell_angle_gamma 69.2170(11)
_cell_formula_units_Z 2
_cell_length_a 6.6996(2)
_cell_length_b 9.1145(3)
_cell_length_c 11.6207(3)
_cell_measurement_reflns_used 9802
_cell_measurement_temperature 173.0(10)
_cell_measurement_theta_max 25.40
_cell_measurement_theta_min 1.88
_cell_volume 618.36(3)
_computing_cell_refinement 'SAINT (Bruker, 2008)'
_computing_data_collection 'APEX2 (Bruker, 2008)'
_computing_data_reduction 'SAINT (Bruker, 2008)'
_computing_molecular_graphics 'PLATON (Spek, 2009)'
_computing_publication_material 'PLATON (Spek, 2009)'
_computing_structure_refinement 'SHELXL97 (Sheldrick, 2008)'
_computing_structure_solution 'SIR92 (Altomare <i>et al.</i>, 1994)'
_diffrn_ambient_temperature 173.0(10)
_diffrn_detector_area_resol_mean 16
_diffrn_measured_fraction_theta_full 0.994
_diffrn_measured_fraction_theta_max 0.994
_diffrn_measurement_device '\k-geometry diffractometer'
_diffrn_measurement_device_type 'Bruker APEXII CCD'
_diffrn_measurement_method 'phi- and omega-rotation '
_diffrn_radiation_monochromator graphite
_diffrn_radiation_source 'rotating anode FR591'
_diffrn_radiation_type 'Mo K\a'
_diffrn_radiation_wavelength 0.71073
_diffrn_reflns_av_R_equivalents 0.0364
_diffrn_reflns_av_sigmaI/netI 0.0177
_diffrn_reflns_limit_h_max 8
_diffrn_reflns_limit_h_min -8
_diffrn_reflns_limit_k_max 10
_diffrn_reflns_limit_k_min -10
_diffrn_reflns_limit_l_max 13
_diffrn_reflns_limit_l_min -13
_diffrn_reflns_number 19731
_diffrn_reflns_theta_full 25.40
_diffrn_reflns_theta_max 25.40
_diffrn_reflns_theta_min 1.88
_diffrn_standards_decay_% 0
_exptl_absorpt_coefficient_mu 5.451
_exptl_absorpt_correction_T_max 0.7452
_exptl_absorpt_correction_T_min 0.3490
_exptl_absorpt_correction_type multi-scan
_exptl_absorpt_process_details '(<i>SADABS</i>; Bruker, 2008)'
_exptl_crystal_colour orange
_exptl_crystal_density_diffrn 2.424
_exptl_crystal_description fragment
_exptl_crystal_F_000 434
_exptl_crystal_size_max 0.48
_exptl_crystal_size_mid 0.46
_exptl_crystal_size_min 0.23
_refine_diff_density_max 1.038
_refine_diff_density_min -1.097
_refine_ls_extinction_coef 0.0129(7)
_refine_ls_extinction_expression Fc^*^=kFc[1+0.001xFc^2^\l^3^/sin(2\q)]^-1/4^
_refine_ls_extinction_method 'SHELXL97 (Sheldrick, 2008)'
_refine_ls_goodness_of_fit_ref 1.199
_refine_ls_hydrogen_treatment refall
_refine_ls_matrix_type full
_refine_ls_number_parameters 221
_refine_ls_number_reflns 2256
_refine_ls_number_restraints 0
_refine_ls_restrained_S_all 1.199
_refine_ls_R_factor_all 0.0158
_refine_ls_R_factor_gt 0.0157
_refine_ls_shift/su_max 0.001
_refine_ls_shift/su_mean 0.000
_refine_ls_structure_factor_coef Fsqd
_refine_ls_weighting_details 'w=1/[\s^2^(Fo^2^)+(0.0186P)^2^+0.7250P] where P=(Fo^2^+2Fc^2^)/3'
_refine_ls_weighting_scheme sigma
_refine_ls_wR_factor_gt 0.0413
_refine_ls_wR_factor_ref 0.0413
_reflns_number_gt 2255
_reflns_number_total 2256
_reflns_threshold_expression I>2\s(I)
_cod_data_source_file wm2634.cif
_cod_data_source_block I
_cod_original_formula_sum 'H12 Gd N3 O15'
_cod_database_code 2235663
_cod_database_fobs_code 2235663

loop_
_symmetry_equiv_pos_site_id
_symmetry_equiv_pos_as_xyz
1 x,y,z
2 -x,-y,-z

loop_
_atom_site_aniso_label
_atom_site_aniso_U_11
_atom_site_aniso_U_22
_atom_site_aniso_U_33
_atom_site_aniso_U_12
_atom_site_aniso_U_13
_atom_site_aniso_U_23
Gd1 0.01560(10) 0.01310(10) 0.01410(10) -0.00490(10) 0.00130(10) -0.00380(10)
O1 0.0320(12) 0.0258(11) 0.0220(11) 0.0000(9) -0.0012(9) -0.0096(9)
O2 0.0307(12) 0.0234(11) 0.0190(10) 0.0007(9) 0.0036(9) -0.0040(9)
O3 0.0254(11) 0.0149(10) 0.0366(12) 0.0005(9) 0.0011(9) -0.0006(9)
O4 0.0246(11) 0.0262(11) 0.0298(11) -0.0082(9) 0.0003(9) -0.0116(9)
O5 0.0296(12) 0.0181(10) 0.0389(13) -0.0076(9) -0.0101(10) -0.0053(9)
O6 0.0422(14) 0.0241(12) 0.0326(12) -0.0157(11) -0.0049(10) -0.0102(10)
O7 0.0239(11) 0.0200(11) 0.0241(10) -0.0073(9) 0.0020(8) -0.0024(8)
O8 0.0213(11) 0.0266(12) 0.0495(14) -0.0051(9) 0.0113(10) -0.0140(11)
O9 0.0416(13) 0.0205(11) 0.0261(11) -0.0107(10) 0.0118(10) 0.0002(9)
O10 0.0258(12) 0.0208(12) 0.0175(11) -0.0050(10) 0.0025(9) -0.0072(10)
O11 0.0260(11) 0.0204(11) 0.0162(10) -0.0040(9) -0.0005(9) -0.0061(9)
O12 0.0182(11) 0.0195(12) 0.0354(12) -0.0055(9) -0.0007(9) -0.0058(10)
O13 0.0445(14) 0.0267(12) 0.0178(11) -0.0233(11) 0.0068(9) -0.0101(10)
N1 0.0203(12) 0.0136(12) 0.0264(13) -0.0063(10) 0.0027(10) -0.0029(10)
N2 0.0305(14) 0.0202(13) 0.0182(12) -0.0125(11) -0.0018(10) -0.0023(10)
N3 0.0247(13) 0.0162(12) 0.0222(12) -0.0070(10) 0.0054(10) -0.0070(10)
O14 0.0277(12) 0.0189(11) 0.0232(11) -0.0083(10) 0.0008(9) -0.0057(9)
O15 0.0328(14) 0.0201(12) 0.0245(11) -0.0118(10) 0.0039(10) -0.0061(9)

loop_
_atom_site_type_symbol
_atom_site_label
_atom_site_fract_x
_atom_site_fract_y
_atom_site_fract_z
_atom_site_U_iso_or_equiv
_atom_site_thermal_displace_type
_atom_site_occupancy
Gd Gd1 0.80352(2) 0.594250(10) 0.225680(10) 0.01470(10) Uani 1.000
O O1 1.0817(4) 0.3431(3) 0.3878(2) 0.0294(7) Uani 1.000
O O2 1.1029(4) 0.3531(3) 0.20104(19) 0.0286(6) Uani 1.000
O O3 1.3338(4) 0.1425(3) 0.3490(2) 0.0304(6) Uani 1.000
O O4 1.0578(3) 0.6801(3) 0.3296(2) 0.0268(6) Uani 1.000
O O5 0.7353(4) 0.8617(3) 0.2653(2) 0.0305(7) Uani 1.000
O O6 0.9570(4) 0.9177(3) 0.3616(2) 0.0319(7) Uani 1.000
O O7 1.0495(3) 0.6937(3) 0.07347(19) 0.0245(6) Uani 1.000
O O8 0.7274(4) 0.8794(3) 0.0190(2) 0.0336(7) Uani 1.000
O O9 0.9806(4) 0.9195(3) -0.0904(2) 0.0322(7) Uani 1.000
O O10 0.6976(4) 0.5590(3) 0.4287(2) 0.0224(7) Uani 1.000
O O11 0.7203(4) 0.5521(3) 0.04330(19) 0.0223(6) Uani 1.000
O O12 0.4279(4) 0.7621(3) 0.1754(2) 0.0259(7) Uani 1.000
O O13 0.6339(4) 0.3963(3) 0.2792(2) 0.0262(7) Uani 1.000
N N1 1.1767(4) 0.2751(3) 0.3141(2) 0.0213(7) Uani 1.000
N N2 0.9171(4) 0.8234(3) 0.3202(2) 0.0233(8) Uani 1.000
N N3 0.9183(4) 0.8342(3) -0.0015(2) 0.0212(7) Uani 1.000
O O14 0.5912(4) 0.2215(3) 0.1372(2) 0.0239(7) Uani 1.000
O O15 0.6255(4) 0.2025(3) 0.5159(2) 0.0258(7) Uani 1.000
H H1 0.608(7) 0.632(6) 0.437(4) 0.038(12) Uiso 1.000
H H2 0.760(6) 0.500(5) 0.490(4) 0.028(11) Uiso 1.000
H H3 0.625(6) 0.625(5) -0.011(4) 0.025(10) Uiso 1.000
H H4 0.789(7) 0.491(6) 0.012(4) 0.037(12) Uiso 1.000
H H5 0.341(8) 0.724(6) 0.193(5) 0.056(15) Uiso 1.000
H H6 0.369(7) 0.865(6) 0.135(4) 0.046(12) Uiso 1.000
H H7 0.649(7) 0.328(6) 0.358(4) 0.043(11) Uiso 1.000
H H8 0.640(6) 0.344(5) 0.245(3) 0.019(10) Uiso 1.000
H H9 0.705(7) 0.183(5) 0.113(4) 0.035(11) Uiso 1.000
H H10 0.561(7) 0.151(6) 0.181(4) 0.048(14) Uiso 1.000
H H11 0.741(9) 0.167(6) 0.554(5) 0.053(15) Uiso 1.000
H H12 0.589(9) 0.131(7) 0.522(5) 0.069(18) Uiso 1.000

loop_
_atom_type_symbol
_atom_type_description
_atom_type_scat_dispersion_real
_atom_type_scat_dispersion_imag
_atom_type_scat_source
O O 0.0106 0.0060 'International Tables Vol C Tables 4.2.6.8 and 6.1.1.4'
N N 0.0061 0.0033 'International Tables Vol C Tables 4.2.6.8 and 6.1.1.4'
H H 0.0000 0.0000 'International Tables Vol C Tables 4.2.6.8 and 6.1.1.4'
Gd Gd -0.1653 3.9035 'International Tables Vol C Tables 4.2.6.8 and 6.1.1.4'

loop_
_geom_angle_atom_site_label_1
_geom_angle_atom_site_label_2
_geom_angle_atom_site_label_3
_geom_angle
_geom_angle_publ_flag
O1 Gd1 O2 50.56(7) no
O1 Gd1 O4 67.93(8) no
O1 Gd1 O5 111.77(8) no
O1 Gd1 O7 99.76(8) no
O1 Gd1 O8 146.55(9) no
O1 Gd1 O10 68.65(9) no
O1 Gd1 O11 115.74(9) no
O1 Gd1 O12 143.98(8) no
O1 Gd1 O13 78.10(9) no
O2 Gd1 O4 93.36(8) no
O2 Gd1 O5 141.08(9) no
O2 Gd1 O7 68.28(8) no
O2 Gd1 O8 109.78(8) no
O2 Gd1 O10 117.19(8) no
O2 Gd1 O11 69.75(8) no
O2 Gd1 O12 145.36(9) no
O2 Gd1 O13 81.74(9) no
O4 Gd1 O5 49.97(8) no
O4 Gd1 O7 69.84(7) no
O4 Gd1 O8 89.68(8) no
O4 Gd1 O10 75.39(8) no
O4 Gd1 O11 144.41(8) no
O4 Gd1 O12 120.88(9) no
O4 Gd1 O13 138.89(7) no
O5 Gd1 O7 84.58(8) no
O5 Gd1 O8 64.27(7) no
O5 Gd1 O10 70.94(8) no
O5 Gd1 O11 130.51(8) no
O5 Gd1 O12 71.40(9) no
O5 Gd1 O13 133.03(9) no
O7 Gd1 O8 47.73(8) no
O7 Gd1 O10 145.14(8) no
O7 Gd1 O11 74.76(8) no
O7 Gd1 O12 116.18(8) no
O7 Gd1 O13 140.84(8) no
O8 Gd1 O10 131.16(8) no
O8 Gd1 O11 68.65(8) no
O8 Gd1 O12 68.70(8) no
O8 Gd1 O13 130.50(8) no
O10 Gd1 O11 140.10(9) no
O10 Gd1 O12 79.72(8) no
O10 Gd1 O13 71.04(9) no
O11 Gd1 O12 78.30(9) no
O11 Gd1 O13 71.47(8) no
O12 Gd1 O13 75.61(9) no
Gd1 O1 N1 95.96(16) no
Gd1 O2 N1 97.41(18) no
Gd1 O4 N2 95.25(17) no
Gd1 O5 N2 98.75(19) no
Gd1 O7 N3 101.83(17) no
Gd1 O8 N3 92.94(17) no
Gd1 O10 H2 129(3) no
H1 O10 H2 110(5) no
Gd1 O10 H1 118(3) no
H3 O11 H4 105(5) no
Gd1 O11 H3 122(3) no
Gd1 O11 H4 131(4) no
Gd1 O12 H6 128(3) no
Gd1 O12 H5 122(4) no
H5 O12 H6 109(5) no
Gd1 O13 H8 122(3) no
Gd1 O13 H7 120(3) no
H7 O13 H8 104(5) no
H9 O14 H10 110(5) no
H11 O15 H12 110(6) no
O1 N1 O2 116.1(3) no
O1 N1 O3 122.2(2) no
O2 N1 O3 121.7(3) no
O4 N2 O5 116.0(3) no
O4 N2 O6 122.0(3) no
O5 N2 O6 122.0(3) no
O8 N3 O9 122.0(3) no
O7 N3 O8 117.5(2) no
O7 N3 O9 120.5(3) no

loop_
_geom_bond_atom_site_label_1
_geom_bond_atom_site_label_2
_geom_bond_distance
_geom_bond_publ_flag
Gd1 O1 2.528(2) yes
Gd1 O2 2.494(3) yes
Gd1 O4 2.578(2) yes
Gd1 O5 2.518(3) yes
Gd1 O7 2.552(2) yes
Gd1 O8 2.754(2) yes
Gd1 O10 2.398(2) yes
Gd1 O11 2.389(2) yes
Gd1 O12 2.392(3) yes
Gd1 O13 2.364(3) yes
O1 N1 1.260(4) no
O2 N1 1.268(3) no
O3 N1 1.228(4) no
O4 N2 1.280(4) no
O5 N2 1.259(4) no
O6 N2 1.223(4) no
O7 N3 1.277(3) no
O8 N3 1.243(4) no
O9 N3 1.227(3) no
O10 H1 0.76(5) no
O10 H2 0.75(4) no
O11 H3 0.82(4) no
O11 H4 0.78(5) no
O12 H5 0.77(6) no
O12 H6 0.83(5) no
O13 H7 0.90(4) no
O13 H8 0.71(4) no
O14 H9 0.81(5) no
O14 H10 0.76(5) no
O15 H11 0.80(6) no
O15 H12 0.76(6) no

loop_
_geom_hbond_atom_site_label_D
_geom_hbond_atom_site_label_H
_geom_hbond_atom_site_label_A
_geom_hbond_site_symmetry_A
_geom_hbond_distance_DH
_geom_hbond_distance_HA
_geom_hbond_distance_DA
_geom_hbond_angle_DHA
_geom_hbond_publ_flag
O10 H1 O15 2_666 0.76(5) 1.97(5) 2.720(4) 171(5) yes
O10 H2 O4 2_766 0.75(4) 2.21(4) 2.956(3) 178(6) yes
O11 H3 O14 2_665 0.82(4) 1.85(4) 2.671(3) 176(5) yes
O11 H4 O7 2_765 0.78(5) 2.19(5) 2.967(4) 173(5) yes
O12 H5 O4 1_455 0.77(6) 2.50(6) 3.185(3) 149(5) yes
O12 H5 O7 1_455 0.77(6) 2.56(6) 3.156(4) 135(5) yes
O12 H6 O8 2_675 0.83(5) 2.27(5) 3.074(3) 162(4) yes
O12 H6 O9 2_675 0.83(5) 2.39(5) 3.062(4) 139(4) yes
O13 H7 O15 . 0.90(4) 1.84(4) 2.721(3) 169(5) yes
O13 H8 O14 . 0.71(4) 2.04(4) 2.738(4) 168(5) yes
O14 H9 O9 2_765 0.81(5) 2.03(5) 2.826(4) 167(4) yes
O14 H10 O3 1_455 0.76(5) 2.45(5) 3.008(4) 132(5) yes
O14 H10 O5 1_545 0.76(5) 2.31(5) 2.888(4) 134(5) yes
O15 H11 O6 2_766 0.80(6) 2.02(6) 2.819(4) 176(6) yes
O15 H12 O3 2_756 0.76(6) 2.30(6) 2.903(4) 139(5) yes

loop_
_geom_torsion_atom_site_label_1
_geom_torsion_atom_site_label_2
_geom_torsion_atom_site_label_3
_geom_torsion_atom_site_label_4
_geom_torsion
_geom_torsion_publ_flag
O2 Gd1 O1 N1 -0.36(17) no
O4 Gd1 O1 N1 -114.9(2) no
O5 Gd1 O1 N1 -139.49(18) no
O7 Gd1 O1 N1 -51.5(2) no
O8 Gd1 O1 N1 -63.6(3) no
O10 Gd1 O1 N1 162.8(2) no
O11 Gd1 O1 N1 26.2(2) no
O12 Gd1 O1 N1 132.50(19) no
O13 Gd1 O1 N1 88.7(2) no
O1 Gd1 O2 N1 0.36(17) no
O4 Gd1 O2 N1 57.96(19) no
O5 Gd1 O2 N1 75.6(2) no
O7 Gd1 O2 N1 124.7(2) no
O8 Gd1 O2 N1 148.82(18) no
O10 Gd1 O2 N1 -17.3(2) no
O11 Gd1 O2 N1 -154.2(2) no
O12 Gd1 O2 N1 -130.31(19) no
O13 Gd1 O2 N1 -80.99(19) no
O1 Gd1 O4 N2 -148.15(17) no
O2 Gd1 O4 N2 167.14(15) no
O5 Gd1 O4 N2 1.56(14) no
O7 Gd1 O4 N2 101.75(16) no
O8 Gd1 O4 N2 57.34(16) no
O10 Gd1 O4 N2 -75.63(16) no
O11 Gd1 O4 N2 108.04(19) no
O12 Gd1 O4 N2 -7.40(18) no
O13 Gd1 O4 N2 -111.58(18) no
O1 Gd1 O5 N2 28.63(19) no
O2 Gd1 O5 N2 -24.9(2) no
O4 Gd1 O5 N2 -1.59(14) no
O7 Gd1 O5 N2 -69.73(17) no
O8 Gd1 O5 N2 -114.96(19) no
O10 Gd1 O5 N2 85.07(17) no
O11 Gd1 O5 N2 -134.37(16) no
O12 Gd1 O5 N2 170.31(18) no
O13 Gd1 O5 N2 122.60(17) no
O1 Gd1 O7 N3 -171.29(17) no
O2 Gd1 O7 N3 148.39(19) no
O4 Gd1 O7 N3 -109.28(19) no
O5 Gd1 O7 N3 -60.09(18) no
O8 Gd1 O7 N3 -0.29(16) no
O10 Gd1 O7 N3 -104.8(2) no
O11 Gd1 O7 N3 74.51(18) no
O12 Gd1 O7 N3 6.1(2) no
O13 Gd1 O7 N3 105.6(2) no
O1 Gd1 O8 N3 16.5(3) no
O2 Gd1 O8 N3 -30.59(19) no
O4 Gd1 O8 N3 62.87(18) no
O5 Gd1 O8 N3 107.53(19) no
O7 Gd1 O8 N3 0.29(16) no
O10 Gd1 O8 N3 132.99(18) no
O11 Gd1 O8 N3 -88.21(18) no
O12 Gd1 O8 N3 -173.6(2) no
O13 Gd1 O8 N3 -126.70(18) no
Gd1 O1 N1 O2 0.6(3) no
Gd1 O1 N1 O3 179.5(3) no
Gd1 O2 N1 O1 -0.6(3) no
Gd1 O2 N1 O3 -179.5(3) no
Gd1 O4 N2 O5 -2.7(2) no
Gd1 O4 N2 O6 177.6(2) no
Gd1 O5 N2 O4 2.7(2) no
Gd1 O5 N2 O6 -177.5(2) no
Gd1 O7 N3 O8 0.5(3) no
Gd1 O7 N3 O9 -179.1(2) no
Gd1 O8 N3 O7 -0.5(3) no
Gd1 O8 N3 O9 179.1(3) no
